data_1566824
loop_
_publ_author_name
'Zhou, Jun'
'Mao, Lijun'
'Wu, Meng-Xiang'
'Peng, Zhiyong'
'Yang, Yiming'
'Zhou, Manfei'
'Zhao, Xiao-Li'
'Shi, Xueliang'
'Yang, Hai-Bo'

_publ_section_title
;
 Extended phenothiazines: synthesis, photophysical and redox properties,
 and efficient photocatalytic oxidative coupling of amines
;
_journal_name_full 'Chemical Science'
_journal_paper_doi 10.1039/D2SC01086K
_journal_year 2022
_chemical_absolute_configuration unk
_chemical_formula_moiety '2(C11 H10 O S)'
_chemical_formula_sum 'C22 H20 O2 S2'
_chemical_formula_weight 380.50
_space_group_crystal_system triclinic
_space_group_IT_number 1
_space_group_name_Hall 'P 1'
_space_group_name_H-M_alt 'P 1'
_atom_sites_solution_hydrogens geom
_atom_sites_solution_primary dual
_audit_creation_date 2022-01-30
_audit_creation_method
;
Olex2 1.3
(compiled 2020.11.12 svn.r5f609507 for OlexSys, GUI svn.r6408)
;
_audit_update_record
;
2022-02-08 deposited with the CCDC.	2022-04-08 downloaded from the CCDC.
;
_cell_angle_alpha 106.659(7)
_cell_angle_beta 105.234(5)
_cell_angle_gamma 101.170(6)
_cell_formula_units_Z 1
_cell_length_a 7.0221(4)
_cell_length_b 7.9102(7)
_cell_length_c 9.5017(5)
_cell_measurement_reflns_used 4153
_cell_measurement_temperature 229(80)
_cell_measurement_theta_max 73.4170
_cell_measurement_theta_min 6.0250
_cell_volume 466.74(6)
_computing_cell_refinement 'CrysAlisPro 1.171.39.28b (Rigaku OD, 2015)'
_computing_data_collection 'CrysAlisPro 1.171.39.28b (Rigaku OD, 2015)'
_computing_data_reduction 'CrysAlisPro 1.171.39.28b (Rigaku OD, 2015)'
_computing_molecular_graphics 'Olex2 1.3 (Dolomanov et al., 2009)'
_computing_publication_material 'Olex2 1.3 (Dolomanov et al., 2009)'
_computing_structure_refinement 'SHELXL 2018/1 (Sheldrick, 2015)'
_computing_structure_solution 'SHELXT 2014/5 (Sheldrick, 2014)'
_diffrn_ambient_environment N~2~
_diffrn_ambient_temperature 229(80)
_diffrn_detector 'CCD plate'
_diffrn_measured_fraction_theta_full 0.987
_diffrn_measured_fraction_theta_max 0.987
_diffrn_measurement_details
;
List of Runs (angles in degrees, time in seconds):

  # Type    Start    End  Width  t~exp~   \w     \q     \k     \f   Frames
#--------------------------------------------------------------------------
  1  \w     55.00  80.00   0.50    2.00    --    0.00  82.00 150.00   50
  2  \w    -87.00 -57.00   0.50    2.00    --    0.00 -82.00 120.00   60
  3  \w    -32.00  19.00   0.50    2.00    --    0.00  82.00 150.00  102
  4  \w     15.00  77.00   0.50    2.00    --    0.00  37.00-120.00  124
  5  \w     20.00  87.00   0.50    2.00    --    0.00  57.00   0.00  134
  6  \w    -19.00   8.00   0.50    2.00    --    0.00  37.00-120.00   54
  7  \w    -23.00  11.00   0.50    2.00    --    0.00  57.00   0.00   68
  8  \w     39.00  64.00   0.50    2.00    --    0.00  37.00  90.00   50
  9  \w     -1.00  24.00   0.50    2.00    --    0.00 -82.00 120.00   50
 10  \w    -52.00 -26.00   0.50    2.00    --    0.00 -82.00 120.00   52
 11  \w    115.00 184.00   0.50    2.00    --   95.80  82.00-120.00  138
 12  \w     64.00  93.00   0.50    2.00    --   95.80  82.00-120.00   58
 13  \w     77.00 120.00   0.50    2.00    --   95.80  61.00   0.00   86
 14  \w      8.00 128.00   0.50    2.00    --   95.80 -82.00 -90.00  240
 15  \w    153.00 179.00   0.50    2.00    --   95.80  77.00-150.00   52
 16  \w     72.00 108.00   0.50    2.00    --   95.80  61.00 -60.00   72
 17  \w     63.00  88.00   0.50    2.00    --   95.80  82.00   0.00   50
 18  \w     77.00 124.00   0.50    2.00    --   95.80  30.00  90.00   94
 19  \w     29.00 127.00   0.50    2.00    --   95.80 -82.00  60.00  196
 20  \w     66.00  92.00   0.50    2.00    --   95.80  77.00 -60.00   52
 21  \w     71.00 116.00   0.50    2.00    --   95.80  61.00 -30.00   90
 22  \w     71.00 122.00   0.50    2.00    --   95.80  61.00 120.00  102
 23  \w     65.00  91.00   0.50    2.00    --   95.80  77.00 120.00   52
 24  \w     77.00 156.00   0.50    2.00    --   95.80  45.00-120.00  158
 25  \w     75.00 152.00   0.50    2.00    --   95.80  45.00 120.00  154
 26  \w    157.00 183.00   0.50    2.00    --   95.80  45.00 120.00   52
 27  \w    142.00 168.00   0.50    2.00    --   95.80  77.00 -30.00   52
 28  \w    128.00 175.00   0.50    2.00    --   95.80  61.00   0.00   94
 29  \w     71.00 123.00   0.50    2.00    --   95.80  61.00 150.00  104
 30  \w    128.00 182.00   0.50    2.00    --   95.80  61.00 150.00  108
 31  \w     72.00 103.00   0.50    2.00    --   95.80  61.00  60.00   62
 32  \w     66.00  92.00   0.50    2.00    --   95.80  77.00 -30.00   52
 33  \w    124.00 185.00   0.50    2.00    --   95.80  45.00 -60.00  122
 34  \w     75.00 101.00   0.50    2.00    --   95.80  45.00 -60.00   52
 35  \w     81.00 128.00   0.50    2.00    --   95.80 -82.00 150.00   94
 36  \w     68.00  94.00   0.50    2.00    --   95.80  77.00  30.00   52
 37  \w     17.00  47.00   0.50    2.00    --   95.80 -30.00   0.00   60
 38  \w     75.00 101.00   0.50    2.00    --   95.80  45.00 -90.00   52
 39  \w     48.00 115.00   0.50    2.00    --   95.80 -61.00 -90.00  134
 40  \w     66.00  96.00   0.50    2.00    --   95.80  77.00  60.00   60
 41  \w     65.00  91.00   0.50    2.00    --   95.80  77.00 150.00   52
 42  \w    103.00 128.00   0.50    2.00    --   95.80 -82.00  90.00   50
 43  \w      6.00  41.00   0.50    2.00    --   95.80 -61.00 -90.00   70
 44  \w     66.00 121.00   0.50    2.00    --   95.80  82.00 150.00  110
 45  \w     13.00  49.00   0.50    2.00    --   95.80 -82.00 150.00   72
 46  \w     67.00  92.00   0.50    2.00    --   95.80  77.00-150.00   50
 47  \w     63.00 115.00   0.50    2.00    --   95.80  82.00-180.00  104
 48  \w     73.00  98.00   0.50    2.00    --   95.80  53.00 -63.66   50
 49  \w     73.00 147.00   0.50    2.00    --   95.80  54.00  25.66  148
;
_diffrn_measurement_device 'four-circle diffractometer'
_diffrn_measurement_device_type 'XtaLAB AFC12 (RINC): Kappa dual home/near'
_diffrn_measurement_method '\w scans'
_diffrn_orient_matrix_type 'CrysAlisPro convention (1999,Acta A55,543-557)'
_diffrn_orient_matrix_UB_11 -0.1542613000
_diffrn_orient_matrix_UB_12 -0.1763539000
_diffrn_orient_matrix_UB_13 -0.1304545000
_diffrn_orient_matrix_UB_21 0.1082687000
_diffrn_orient_matrix_UB_22 -0.1185177000
_diffrn_orient_matrix_UB_23 0.0772652000
_diffrn_orient_matrix_UB_31 -0.1448000000
_diffrn_orient_matrix_UB_32 -0.0022557000
_diffrn_orient_matrix_UB_33 0.0967681000
_diffrn_radiation_monochromator graphite
_diffrn_radiation_probe x-ray
_diffrn_radiation_type 'Cu K\a'
_diffrn_radiation_wavelength 1.54184
_diffrn_reflns_av_R_equivalents 0.0616
_diffrn_reflns_av_unetI/netI 0.0652
_diffrn_reflns_Laue_measured_fraction_full 0.987
_diffrn_reflns_Laue_measured_fraction_max 0.987
_diffrn_reflns_limit_h_max 8
_diffrn_reflns_limit_h_min -8
_diffrn_reflns_limit_k_max 9
_diffrn_reflns_limit_k_min -9
_diffrn_reflns_limit_l_max 11
_diffrn_reflns_limit_l_min -11
_diffrn_reflns_number 6840
_diffrn_reflns_point_group_measured_fraction_full 0.880
_diffrn_reflns_point_group_measured_fraction_max 0.880
_diffrn_reflns_theta_full 67.037
_diffrn_reflns_theta_max 67.037
_diffrn_reflns_theta_min 5.164
_diffrn_source 'fine-focus sealed X-ray tube'
_diffrn_source_type 'Enhance (Cu) X-ray Source'
_exptl_absorpt_coefficient_mu 2.686
_exptl_absorpt_correction_T_max 1.00000
_exptl_absorpt_correction_T_min 0.53540
_exptl_absorpt_correction_type multi-scan
_exptl_absorpt_process_details
;
CrysAlisPro 1.171.39.28b (Rigaku Oxford Diffraction, 2015)
Empirical absorption correction using spherical harmonics,
 implemented in SCALE3 ABSPACK scaling algorithm.
;
_exptl_crystal_colour 'clear light colourless'
_exptl_crystal_colour_lustre clear
_exptl_crystal_colour_modifier light
_exptl_crystal_colour_primary colourless
_exptl_crystal_density_diffrn 1.354
_exptl_crystal_description block
_exptl_crystal_F_000 200
_exptl_crystal_size_max 0.26
_exptl_crystal_size_mid 0.24
_exptl_crystal_size_min 0.12
_refine_diff_density_max 0.996
_refine_diff_density_min -0.501
_refine_diff_density_rms 0.132
_refine_ls_abs_structure_details
;
 Flack x determined using 1017 quotients [(I+)-(I-)]/[(I+)+(I-)]
 (Parsons, Flack and Wagner, Acta Cryst. B69 (2013) 249-259).
;
_refine_ls_abs_structure_Flack 0.06(3)
_refine_ls_extinction_method none
_refine_ls_goodness_of_fit_ref 1.034
_refine_ls_hydrogen_treatment constr
_refine_ls_matrix_type full
_refine_ls_number_parameters 239
_refine_ls_number_reflns 2942
_refine_ls_number_restraints 3
_refine_ls_restrained_S_all 1.034
_refine_ls_R_factor_all 0.0827
_refine_ls_R_factor_gt 0.0794
_refine_ls_shift/su_max 0.000
_refine_ls_shift/su_mean 0.000
_refine_ls_structure_factor_coef Fsqd
_refine_ls_weighting_details 'w=1/[\s^2^(Fo^2^)+(0.1896P)^2^+0.2547P] where P=(Fo^2^+2Fc^2^)/3'
_refine_ls_weighting_scheme calc
_refine_ls_wR_factor_gt 0.2371
_refine_ls_wR_factor_ref 0.2415
_reflns_Friedel_coverage 0.783
_reflns_Friedel_fraction_full 0.773
_reflns_Friedel_fraction_max 0.773
_reflns_number_gt 2683
_reflns_number_total 2942
_reflns_threshold_expression 'I > 2\s(I)'
_cod_data_source_file d2sc01086k2.cif
_cod_data_source_block exp_2558
_cod_database_code 1566824
_shelx_shelxl_version_number 2018/1
_shelx_space_group_comment
;
The symmetry employed for this shelxl refinement is uniquely defined
by the following loop, which should always be used as a source of
symmetry information in preference to the above space-group names.
They are only intended as comments.
;
_shelx_estimated_absorpt_t_max 0.739
_shelx_estimated_absorpt_t_min 0.542
_reflns_odcompleteness_completeness 99.34
_reflns_odcompleteness_iscentric 1
_reflns_odcompleteness_theta 66.97
_olex2_refinement_description
;
1. Fixed Uiso
 At 1.2 times of:
  All C(H) groups, All S(H) groups
 At 1.5 times of:
  All C(H,H,H) groups
2.a Aromatic/amide H refined with riding coordinates:
 C2(H2), C3(H3), C4(H4), C5(H5), C7(H7), C10(H10), C13(H13), C16(H16),
 C18(H18), C19(H19), C20(H20), C21(H21)
2.b Idealised Me refined as rotating group:
 C11(H11A,H11B,H11C), C22(H22A,H22B,H22C)
2.c Idealised tetrahedral OH refined as rotating group:
 S1(H1), S2(H2A)
;
_olex2_submission_special_instructions 'No special instructions were received'
_oxdiff_exptl_absorpt_empirical_details
;
Empirical correction (ABSPACK) includes:
- Absorption correction using spherical harmonics
- Frame scaling
;
_oxdiff_exptl_absorpt_empirical_full_max 3.023
_oxdiff_exptl_absorpt_empirical_full_min 0.609

loop_
_space_group_symop_operation_xyz
'x, y, z'

loop_
_atom_site_label
_atom_site_type_symbol
_atom_site_fract_x
_atom_site_fract_y
_atom_site_fract_z
_atom_site_U_iso_or_equiv
_atom_site_adp_type
_atom_site_occupancy
_atom_site_site_symmetry_order
_atom_site_calc_flag
_atom_site_refinement_flags_posn
_atom_site_refinement_flags_adp
_atom_site_refinement_flags_occupancy
_atom_site_disorder_assembly
_atom_site_disorder_group
S1 S -0.1007(3) 0.3467(3) -0.0550(2) 0.0358(6) Uani 1 1 d . . . . .
H1 H -0.244951 0.211833 -0.099616 0.043 Uiso 1 1 calc R U . . .
O1 O 0.1459(9) 0.1910(8) -0.2069(7) 0.0339(14) Uani 1 1 d . . . . .
C1 C 0.4894(12) 0.2221(11) 0.1779(10) 0.0288(17) Uani 1 1 d . . . . .
C2 C 0.6721(14) 0.1865(12) 0.2470(13) 0.041(2) Uani 1 1 d . . . . .
H2 H 0.745189 0.135910 0.185742 0.049 Uiso 1 1 calc R U . . .
C3 C 0.7436(15) 0.2268(14) 0.4063(12) 0.045(2) Uani 1 1 d . . . . .
H3 H 0.860749 0.196486 0.450933 0.054 Uiso 1 1 calc R U . . .
C4 C 0.6415(17) 0.3131(14) 0.5023(12) 0.048(3) Uani 1 1 d . . . . .
H4 H 0.694140 0.344872 0.610037 0.057 Uiso 1 1 calc R U . . .
C5 C 0.4624(15) 0.3498(12) 0.4342(11) 0.038(2) Uani 1 1 d . . . . .
H5 H 0.392326 0.403445 0.496760 0.045 Uiso 1 1 calc R U . . .
C6 C 0.3844(12) 0.3078(11) 0.2727(10) 0.0299(17) Uani 1 1 d . . . . .
C7 C 0.1991(13) 0.3447(11) 0.1968(11) 0.0301(18) Uani 1 1 d . . . . .
H7 H 0.128330 0.399869 0.257914 0.036 Uiso 1 1 calc R U . . .
C8 C 0.1250(12) 0.3035(10) 0.0437(11) 0.0305(18) Uani 1 1 d . . . . .
C9 C 0.2334(12) 0.2225(10) -0.0494(10) 0.0294(17) Uani 1 1 d . . . . .
C10 C 0.4118(12) 0.1821(11) 0.0118(10) 0.0265(16) Uani 1 1 d . . . . .
H10 H 0.480859 0.130094 -0.052328 0.032 Uiso 1 1 calc R U . . .
C11 C 0.2638(16) 0.1412(15) -0.3052(12) 0.042(2) Uani 1 1 d . . . . .
H11A H 0.181264 0.111044 -0.411991 0.063 Uiso 1 1 calc R U . . .
H11B H 0.305837 0.036322 -0.292951 0.063 Uiso 1 1 calc R U . . .
H11C H 0.383662 0.242909 -0.276664 0.063 Uiso 1 1 calc R U . . .
S2 S 0.1601(3) -0.3709(3) -0.2897(3) 0.0453(7) Uani 1 1 d . . . . .
H2A H 0.053296 -0.483495 -0.259406 0.054 Uiso 1 1 calc R U . . .
O2 O 0.5023(9) -0.2054(9) -0.3526(7) 0.0365(14) Uani 1 1 d . . . . .
C12 C 0.6792(14) -0.2808(11) 0.0737(11) 0.0328(18) Uani 1 1 d . . . . .
C13 C 0.4713(13) -0.3324(12) -0.0245(12) 0.0330(19) Uani 1 1 d . . . . .
H13 H 0.368136 -0.387061 0.006628 0.040 Uiso 1 1 calc R U . . .
C14 C 0.4173(12) -0.3052(12) -0.1615(12) 0.0341(19) Uani 1 1 d . . . . .
C15 C 0.5741(14) -0.2240(12) -0.2105(11) 0.0341(19) Uani 1 1 d . . . . .
C16 C 0.7799(13) -0.1754(11) -0.1224(10) 0.0293(18) Uani 1 1 d . . . . .
H16 H 0.881073 -0.128148 -0.158813 0.035 Uiso 1 1 calc R U . . .
C17 C 0.8371(13) -0.1985(11) 0.0278(10) 0.0287(17) Uani 1 1 d . . . . .
C18 C 1.0438(15) -0.1465(13) 0.1204(13) 0.042(2) Uani 1 1 d . . . . .
H18 H 1.145889 -0.092975 0.087686 0.051 Uiso 1 1 calc R U . . .
C19 C 1.0973(17) -0.1742(14) 0.2607(11) 0.046(2) Uani 1 1 d . . . . .
H19 H 1.235133 -0.138475 0.323107 0.055 Uiso 1 1 calc R U . . .
C20 C 0.9418(17) -0.2572(14) 0.3093(12) 0.046(2) Uani 1 1 d . . . . .
H20 H 0.978176 -0.278155 0.402908 0.056 Uiso 1 1 calc R U . . .
C21 C 0.7383(16) -0.3069(12) 0.2200(11) 0.040(2) Uani 1 1 d . . . . .
H21 H 0.637368 -0.358219 0.254798 0.048 Uiso 1 1 calc R U . . .
C22 C 0.6491(16) -0.1399(15) -0.4149(12) 0.043(2) Uani 1 1 d . . . . .
H22A H 0.581304 -0.154961 -0.521494 0.065 Uiso 1 1 calc R U . . .
H22B H 0.748019 -0.208428 -0.410668 0.065 Uiso 1 1 calc R U . . .
H22C H 0.718264 -0.011653 -0.355255 0.065 Uiso 1 1 calc R U . . .

loop_
_atom_site_aniso_label
_atom_site_aniso_U_11
_atom_site_aniso_U_22
_atom_site_aniso_U_33
_atom_site_aniso_U_23
_atom_site_aniso_U_13
_atom_site_aniso_U_12
S1 0.0264(10) 0.0437(12) 0.0437(12) 0.0197(9) 0.0140(9) 0.0154(9)
O1 0.030(3) 0.044(3) 0.033(3) 0.014(2) 0.015(3) 0.017(3)
C1 0.023(4) 0.029(4) 0.035(4) 0.011(3) 0.013(3) 0.005(3)
C2 0.029(4) 0.036(5) 0.058(6) 0.020(4) 0.010(4) 0.011(4)
C3 0.033(5) 0.050(5) 0.046(5) 0.024(4) 0.002(4) 0.008(4)
C4 0.046(5) 0.045(5) 0.039(5) 0.019(4) -0.001(4) 0.001(4)
C5 0.039(5) 0.033(4) 0.034(4) 0.011(4) 0.008(4) 0.003(4)
C6 0.025(4) 0.021(3) 0.041(4) 0.009(3) 0.011(3) 0.003(3)
C7 0.023(4) 0.024(4) 0.041(5) 0.006(3) 0.012(3) 0.007(3)
C8 0.024(4) 0.022(4) 0.049(5) 0.014(3) 0.019(4) 0.005(3)
C9 0.026(4) 0.026(4) 0.034(4) 0.007(3) 0.012(3) 0.005(3)
C10 0.023(4) 0.027(4) 0.031(4) 0.010(3) 0.011(3) 0.007(3)
C11 0.040(5) 0.058(6) 0.036(5) 0.017(4) 0.023(4) 0.019(4)
S2 0.0257(11) 0.0537(14) 0.0625(16) 0.0300(12) 0.0157(11) 0.0095(9)
O2 0.027(3) 0.049(4) 0.037(3) 0.020(3) 0.011(3) 0.011(3)
C12 0.037(4) 0.023(4) 0.042(4) 0.014(3) 0.017(4) 0.009(3)
C13 0.021(4) 0.031(4) 0.054(5) 0.023(4) 0.018(4) 0.005(3)
C14 0.019(4) 0.034(4) 0.052(5) 0.014(4) 0.019(4) 0.009(3)
C15 0.030(4) 0.033(4) 0.045(5) 0.017(4) 0.014(4) 0.014(3)
C16 0.030(4) 0.025(4) 0.037(4) 0.015(3) 0.016(4) 0.004(3)
C17 0.029(4) 0.024(4) 0.034(4) 0.010(3) 0.013(3) 0.004(3)
C18 0.030(5) 0.036(5) 0.054(6) 0.014(4) 0.013(4) 0.002(4)
C19 0.046(6) 0.045(5) 0.036(5) 0.014(4) 0.006(4) -0.001(4)
C20 0.054(6) 0.044(5) 0.039(5) 0.018(4) 0.013(4) 0.011(4)
C21 0.047(5) 0.036(5) 0.045(5) 0.019(4) 0.021(5) 0.012(4)
C22 0.037(5) 0.060(6) 0.037(5) 0.022(4) 0.017(4) 0.013(4)

loop_
_atom_type_symbol
_atom_type_description
_atom_type_scat_dispersion_real
_atom_type_scat_dispersion_imag
_atom_type_scat_source
C C 0.0181 0.0091 'International Tables Vol C Tables 4.2.6.8 and 6.1.1.4'
H H 0.0000 0.0000 'International Tables Vol C Tables 4.2.6.8 and 6.1.1.4'
O O 0.0492 0.0322 'International Tables Vol C Tables 4.2.6.8 and 6.1.1.4'
S S 0.3331 0.5567 'International Tables Vol C Tables 4.2.6.8 and 6.1.1.4'

loop_
_geom_angle_atom_site_label_1
_geom_angle_atom_site_label_2
_geom_angle_atom_site_label_3
_geom_angle
_geom_angle_site_symmetry_1
_geom_angle_site_symmetry_3
_geom_angle_publ_flag
C8 S1 H1 109.5 . . ?
C9 O1 C11 117.7(7) . . ?
C2 C1 C6 119.8(8) . . ?
C2 C1 C10 121.0(8) . . ?
C6 C1 C10 119.1(7) . . ?
C1 C2 H2 120.1 . . ?
C3 C2 C1 119.8(10) . . ?
C3 C2 H2 120.1 . . ?
C2 C3 H3 119.5 . . ?
C2 C3 C4 120.9(9) . . ?
C4 C3 H3 119.5 . . ?
C3 C4 H4 120.4 . . ?
C5 C4 C3 119.1(9) . . ?
C5 C4 H4 120.4 . . ?
C4 C5 H5 119.4 . . ?
C4 C5 C6 121.2(10) . . ?
C6 C5 H5 119.4 . . ?
C1 C6 C7 117.9(8) . . ?
C5 C6 C1 119.0(8) . . ?
C5 C6 C7 123.1(9) . . ?
C6 C7 H7 118.6 . . ?
C8 C7 C6 122.9(8) . . ?
C8 C7 H7 118.6 . . ?
C7 C8 S1 124.7(7) . . ?
C7 C8 C9 118.9(7) . . ?
C9 C8 S1 116.4(7) . . ?
O1 C9 C8 114.0(7) . . ?
C10 C9 O1 123.4(7) . . ?
C10 C9 C8 122.7(8) . . ?
C1 C10 H10 120.7 . . ?
C9 C10 C1 118.5(7) . . ?
C9 C10 H10 120.7 . . ?
O1 C11 H11A 109.5 . . ?
O1 C11 H11B 109.5 . . ?
O1 C11 H11C 109.5 . . ?
H11A C11 H11B 109.5 . . ?
H11A C11 H11C 109.5 . . ?
H11B C11 H11C 109.5 . . ?
C14 S2 H2A 109.5 . . ?
C15 O2 C22 117.5(7) . . ?
C13 C12 C21 123.0(9) . . ?
C17 C12 C13 119.4(8) . . ?
C17 C12 C21 117.6(8) . . ?
C12 C13 H13 118.8 . . ?
C14 C13 C12 122.5(8) . . ?
C14 C13 H13 118.8 . . ?
C13 C14 S2 124.1(7) . . ?
C13 C14 C15 119.0(8) . . ?
C15 C14 S2 116.8(7) . . ?
O2 C15 C14 114.2(8) . . ?
O2 C15 C16 124.4(8) . . ?
C16 C15 C14 121.4(8) . . ?
C15 C16 H16 120.3 . . ?
C15 C16 C17 119.4(8) . . ?
C17 C16 H16 120.3 . . ?
C12 C17 C16 118.2(8) . . ?
C18 C17 C12 121.3(8) . . ?
C18 C17 C16 120.4(8) . . ?
C17 C18 H18 120.0 . . ?
C19 C18 C17 120.1(10) . . ?
C19 C18 H18 120.0 . . ?
C18 C19 H19 120.1 . . ?
C18 C19 C20 119.8(10) . . ?
C20 C19 H19 120.1 . . ?
C19 C20 H20 119.7 . . ?
C21 C20 C19 120.6(9) . . ?
C21 C20 H20 119.7 . . ?
C12 C21 H21 119.7 . . ?
C20 C21 C12 120.6(10) . . ?
C20 C21 H21 119.7 . . ?
O2 C22 H22A 109.5 . . ?
O2 C22 H22B 109.5 . . ?
O2 C22 H22C 109.5 . . ?
H22A C22 H22B 109.5 . . ?
H22A C22 H22C 109.5 . . ?
H22B C22 H22C 109.5 . . ?

loop_
_geom_bond_atom_site_label_1
_geom_bond_atom_site_label_2
_geom_bond_distance
_geom_bond_site_symmetry_2
_geom_bond_publ_flag
S1 H1 1.2000 . ?
S1 C8 1.767(9) . ?
O1 C9 1.386(10) . ?
O1 C11 1.426(11) . ?
C1 C2 1.400(12) . ?
C1 C6 1.417(12) . ?
C1 C10 1.443(11) . ?
C2 H2 0.9300 . ?
C2 C3 1.381(14) . ?
C3 H3 0.9300 . ?
C3 C4 1.410(17) . ?
C4 H4 0.9300 . ?
C4 C5 1.381(15) . ?
C5 H5 0.9300 . ?
C5 C6 1.401(13) . ?
C6 C7 1.440(11) . ?
C7 H7 0.9300 . ?
C7 C8 1.326(13) . ?
C8 C9 1.411(12) . ?
C9 C10 1.374(11) . ?
C10 H10 0.9300 . ?
C11 H11A 0.9600 . ?
C11 H11B 0.9600 . ?
C11 H11C 0.9600 . ?
S2 H2A 1.2000 . ?
S2 C14 1.770(9) . ?
O2 C15 1.372(11) . ?
O2 C22 1.404(12) . ?
C12 C13 1.415(12) . ?
C12 C17 1.407(13) . ?
C12 C21 1.429(13) . ?
C13 H13 0.9300 . ?
C13 C14 1.347(13) . ?
C14 C15 1.418(12) . ?
C15 C16 1.379(13) . ?
C16 H16 0.9300 . ?
C16 C17 1.452(12) . ?
C17 C18 1.393(13) . ?
C18 H18 0.9300 . ?
C18 C19 1.379(14) . ?
C19 H19 0.9300 . ?
C19 C20 1.413(16) . ?
C20 H20 0.9300 . ?
C20 C21 1.368(15) . ?
C21 H21 0.9300 . ?
C22 H22A 0.9600 . ?
C22 H22B 0.9600 . ?
C22 H22C 0.9600 . ?

loop_
_geom_torsion_atom_site_label_1
_geom_torsion_atom_site_label_2
_geom_torsion_atom_site_label_3
_geom_torsion_atom_site_label_4
_geom_torsion
_geom_torsion_site_symmetry_1
_geom_torsion_site_symmetry_2
_geom_torsion_site_symmetry_3
_geom_torsion_site_symmetry_4
_geom_torsion_publ_flag
S1 C8 C9 O1 0.8(9) . . . . ?
S1 C8 C9 C10 179.7(6) . . . . ?
O1 C9 C10 C1 179.6(7) . . . . ?
C1 C2 C3 C4 -3.6(14) . . . . ?
C1 C6 C7 C8 -0.6(12) . . . . ?
C2 C1 C6 C5 -2.1(11) . . . . ?
C2 C1 C6 C7 178.9(7) . . . . ?
C2 C1 C10 C9 -179.0(7) . . . . ?
C2 C3 C4 C5 3.0(15) . . . . ?
C3 C4 C5 C6 -1.9(14) . . . . ?
C4 C5 C6 C1 1.5(12) . . . . ?
C4 C5 C6 C7 -179.6(8) . . . . ?
C5 C6 C7 C8 -179.5(8) . . . . ?
C6 C1 C2 C3 3.2(13) . . . . ?
C6 C1 C10 C9 -2.4(11) . . . . ?
C6 C7 C8 S1 -179.7(6) . . . . ?
C6 C7 C8 C9 -1.0(12) . . . . ?
C7 C8 C9 O1 -178.0(7) . . . . ?
C7 C8 C9 C10 0.9(12) . . . . ?
C8 C9 C10 C1 0.8(11) . . . . ?
C10 C1 C2 C3 179.7(7) . . . . ?
C10 C1 C6 C5 -178.7(7) . . . . ?
C10 C1 C6 C7 2.3(11) . . . . ?
C11 O1 C9 C8 168.9(7) . . . . ?
C11 O1 C9 C10 -10.0(12) . . . . ?
S2 C14 C15 O2 0.8(10) . . . . ?
S2 C14 C15 C16 -177.2(7) . . . . ?
O2 C15 C16 C17 178.9(7) . . . . ?
C12 C13 C14 S2 178.9(7) . . . . ?
C12 C13 C14 C15 0.8(14) . . . . ?
C12 C17 C18 C19 -0.4(15) . . . . ?
C13 C12 C17 C16 -2.0(11) . . . . ?
C13 C12 C17 C18 -179.7(8) . . . . ?
C13 C12 C21 C20 179.0(8) . . . . ?
C13 C14 C15 O2 179.0(8) . . . . ?
C13 C14 C15 C16 1.1(13) . . . . ?
C14 C15 C16 C17 -3.4(13) . . . . ?
C15 C16 C17 C12 3.8(12) . . . . ?
C15 C16 C17 C18 -178.6(8) . . . . ?
C16 C17 C18 C19 -178.0(8) . . . . ?
C17 C12 C13 C14 -0.2(13) . . . . ?
C17 C12 C21 C20 -1.5(13) . . . . ?
C17 C18 C19 C20 0.6(16) . . . . ?
C18 C19 C20 C21 -1.3(16) . . . . ?
C19 C20 C21 C12 1.8(16) . . . . ?
C21 C12 C13 C14 179.3(9) . . . . ?
C21 C12 C17 C16 178.5(8) . . . . ?
C21 C12 C17 C18 0.8(13) . . . . ?
C22 O2 C15 C14 -174.9(8) . . . . ?
C22 O2 C15 C16 2.9(13) . . . . ?
